data_7110895
loop_
_publ_author_name
'Priego, Jos\'e L.'
'Doerrer, Linda H.'
'Rees, Leigh H.'
'Green, Malcolm. L. H.'

_publ_section_title
;
 Weakly-coordinating anions stabilise the unprecedented monovalent and
 divalent \h-benzene nickel cations [(\h-C5H5)Ni(\h-C6H6)Ni(\h-C5H5)]2+
 and [Ni(\h-C6H6)2]2+
;
_journal_issue 9
_journal_name_full 'Chemical Communications'
_journal_page_first 779
_journal_paper_doi 10.1039/b001190h
_journal_year 2000
_chemical_compound_source
;
?
;
_chemical_formula_moiety 'C30 B3 F25 O3, C16 H16 Ni2, C H2 Cl2'
_chemical_formula_sum 'C47 H18 B3 Cl2 F25 Ni2 O3'
_chemical_formula_weight 1326.37
_chemical_melting_point ?
_chemical_name_systematic
;                                                                               
?                                                                               
;
_space_group_IT_number 2
_symmetry_cell_setting triclinic
_symmetry_space_group_name_Hall '-P 1'
_symmetry_space_group_name_H-M 'P -1'
_atom_sites_solution_hydrogens geom
_atom_sites_solution_primary direct
_cell_angle_alpha 73.658(6)
_cell_angle_beta 75.969(6)
_cell_angle_gamma 71.607(6)
_cell_formula_units_Z 2
_cell_length_a 11.873(7)
_cell_length_b 13.526(8)
_cell_length_c 16.304(8)
_cell_measurement_reflns_used 12916
_cell_measurement_temperature 150
_cell_measurement_theta_max 27
_cell_measurement_theta_min 0
_cell_volume 2350(2)
_computing_molecular_graphics
;                                                                               
 CAMERON (Watkin, Prout & Pearce,  1996)                                        
;
_computing_publication_material
;                                                                               
CRYSTALS Issue 10 (Watkin, Prout, Carruthers & Betteridge, 1996)                
;
_computing_structure_refinement
;                                                                               
CRYSTALS Issue 10 (Watkin, Prout, Carruthers & Betteridge, 1996)                
;
_computing_structure_solution 'SIR92 (Giacovazzo et al, 1992)'
_diffrn_ambient_temperature 150
_diffrn_measured_fraction_theta_max 0.828
_diffrn_measurement_method \w
_diffrn_radiation_type 'Mo K\a'
_diffrn_radiation_wavelength 0.71073
_diffrn_reflns_av_R_equivalents 0.03
_diffrn_reflns_limit_h_max 14
_diffrn_reflns_limit_h_min -14
_diffrn_reflns_limit_k_max 16
_diffrn_reflns_limit_k_min -16
_diffrn_reflns_limit_l_max 20
_diffrn_reflns_limit_l_min 0
_diffrn_reflns_number 8130
_diffrn_reflns_theta_max 26.57
_diffrn_reflns_theta_min 0.00
_diffrn_standards_decay_% 0.00
_diffrn_standards_interval_count 0
_diffrn_standards_interval_time 0
_diffrn_standards_number 0
_exptl_absorpt_coefficient_mu 1.06
_exptl_absorpt_correction_T_max 0.85
_exptl_absorpt_correction_T_min 0.81
_exptl_absorpt_correction_type none
_exptl_crystal_colour ' orange-brown '
_exptl_crystal_density_diffrn 1.87
_exptl_crystal_density_meas ?
_exptl_crystal_description ' thinblock '
_exptl_crystal_F_000 1310.44
_exptl_crystal_size_max 0.40
_exptl_crystal_size_mid 0.20
_exptl_crystal_size_min 0.15
_refine_diff_density_max 0.43
_refine_diff_density_min -0.55
_refine_ls_extinction_method None
_refine_ls_goodness_of_fit_ref 1.0715
_refine_ls_hydrogen_treatment noref
_refine_ls_matrix_type full
_refine_ls_number_parameters 739
_refine_ls_number_reflns 6045
_refine_ls_R_factor_gt 0.0462
_refine_ls_shift/su_max 0.000535
_refine_ls_structure_factor_coef F
_refine_ls_weighting_details
;
Chebychev polynomial with 3 parameters, Carruthers & Watkin , 1979, 
 2.17    0.844     1.64    
;
_refine_ls_weighting_scheme calc
_refine_ls_wR_factor_ref 0.0572
_reflns_limit_h_max 14
_reflns_limit_h_min -14
_reflns_limit_k_max 16
_reflns_limit_k_min -16
_reflns_limit_l_max 20
_reflns_limit_l_min 0
_reflns_number_gt 6045
_reflns_number_total 8130
_reflns_threshold_expression >3.00\s(I)
_cod_data_source_file b001190hsup1.cif
_cod_data_source_block complex2
_cod_depositor_comments
;
The following automatic conversions were performed:

'_chemical_melting_point' value 'not measured' was changed to '?' -
the value is undefined or not given.

'_symmetry_cell_setting' value
'Triclinic ' changed to 'triclinic' according to
/home/saulius/struct/CIF-dictionaries/cif_core.dic dictionary named
'cif_core.dic' version 2.4.2 from 2011-04-26.

Automatic conversion script
Id: cif_fix_values 1891 2012-01-12 08:04:46Z andrius 

The following automatic conversions were performed:

'_exptl_crystal_density_meas' value 'not measured' was changed to '?'
- the value is perceived as not measured.

Automatic conversion script
Id: cif_fix_values 3008 2015-01-20 13:52:24Z robertas 
;
_cod_original_cell_volume 2350.0(5)
_cod_original_sg_symbol_H-M 'P -1 '
_cod_database_code 7110895

loop_
_symmetry_equiv_pos_as_xyz
x,y,z
-x,-y,-z

loop_
_atom_site_label
_atom_site_fract_x
_atom_site_fract_y
_atom_site_fract_z
_atom_site_U_iso_or_equiv
_atom_site_occupancy
_atom_site_adp_type
Ni1 0.00622(5) -0.51634(4) 0.39333(3) 0.0400 1.0000 Uani
Ni2 0.07721(5) -0.39669(4) -0.04302(3) 0.0458 1.0000 Uani
Cl1 0.84653(17) -0.17519(14) 0.1233(1) 0.0855 1.0000 Uani
Cl2 0.8692(3) -0.1406(3) 0.28345(17) 0.1579 1.0000 Uani
F22 0.03141(19) -0.20838(15) 0.48497(16) 0.0442 1.0000 Uani
F23 -0.2041(2) -0.16113(19) 0.53969(18) 0.0558 1.0000 Uani
F24 -0.34433(19) 0.0408(2) 0.49267(18) 0.0541 1.0000 Uani
F25 -0.23945(19) 0.19702(18) 0.38844(15) 0.0482 1.0000 Uani
F26 -0.00657(19) 0.15206(15) 0.33173(13) 0.0399 1.0000 Uani
F32 0.2330(2) 0.20018(17) 0.15102(15) 0.0451 1.0000 Uani
F33 0.3105(2) 0.37680(17) 0.10794(16) 0.0496 1.0000 Uani
F34 0.4966(2) 0.38098(18) 0.17306(18) 0.0553 1.0000 Uani
F35 0.6100(3) 0.2035(2) 0.2808(2) 0.0750 1.0000 Uani
F36 0.5404(3) 0.0249(2) 0.32085(18) 0.0628 1.0000 Uani
F42 0.1148(2) 0.00723(19) 0.18350(15) 0.0476 1.0000 Uani
F43 0.1280(3) -0.0543(2) 0.04066(18) 0.0648 1.0000 Uani
F44 0.3453(3) -0.1330(2) -0.05343(16) 0.0684 1.0000 Uani
F45 0.5512(3) -0.14850(19) 0.00002(16) 0.0591 1.0000 Uani
F46 0.5406(2) -0.07841(18) 0.14023(14) 0.0431 1.0000 Uani
F52 0.56433(18) -0.17411(16) 0.42755(13) 0.0376 1.0000 Uani
F53 0.6410(2) -0.29409(18) 0.57358(15) 0.0482 1.0000 Uani
F54 0.5460(2) -0.45710(18) 0.66852(15) 0.0508 1.0000 Uani
F55 0.3694(2) -0.49913(17) 0.61393(15) 0.0457 1.0000 Uani
F56 0.29242(19) -0.38148(16) 0.46693(14) 0.0391 1.0000 Uani
F62 0.60497(18) -0.28174(17) 0.27837(15) 0.0408 1.0000 Uani
F63 0.6834(2) -0.3796(2) 0.14599(19) 0.0624 1.0000 Uani
F64 0.5248(3) -0.42147(19) 0.07284(15) 0.0592 1.0000 Uani
F65 0.2858(2) -0.3734(2) 0.14214(14) 0.0519 1.0000 Uani
F66 0.20525(18) -0.27531(19) 0.27306(14) 0.0424 1.0000 Uani
O1 0.21111(19) 0.02155(17) 0.31325(14) 0.0280 1.0000 Uani
O2 0.23177(19) -0.16262(16) 0.37954(14) 0.0259 1.0000 Uani
O3 0.41024(19) -0.10018(16) 0.31270(13) 0.0259 1.0000 Uani
C1 0.1079(7) -0.2704(5) -0.1491(3) 0.0791 1.0000 Uani
C2 0.0585(5) -0.2291(4) -0.0732(4) 0.0692 1.0000 Uani
C3 0.1407(5) -0.2817(4) -0.0147(3) 0.0560 1.0000 Uani
C4 0.2384(4) -0.3542(4) -0.0531(3) 0.0556 1.0000 Uani
C5 0.2176(6) -0.3468(5) -0.1369(3) 0.0667 1.0000 Uani
C11 0.0673(5) -0.6233(3) 0.3077(3) 0.0524 1.0000 Uani
C12 -0.0591(5) -0.5811(4) 0.3156(3) 0.0515 1.0000 Uani
C13 -0.0849(5) -0.4685(4) 0.2861(3) 0.0548 1.0000 Uani
C14 0.0264(5) -0.4404(3) 0.2604(2) 0.0501 1.0000 Uani
C15 0.1198(4) -0.5345(4) 0.2731(2) 0.0500 1.0000 Uani
C21 0.0249(3) -0.0317(2) 0.40098(19) 0.0255 1.0000 Uani
C22 -0.0327(3) -0.1071(3) 0.4564(2) 0.0313 1.0000 Uani
C23 -0.1547(3) -0.0844(3) 0.4870(2) 0.0380 1.0000 Uani
C24 -0.2260(3) 0.0182(3) 0.4631(2) 0.0373 1.0000 Uani
C25 -0.1730(3) 0.0961(3) 0.4101(2) 0.0340 1.0000 Uani
C26 -0.0503(3) 0.0698(3) 0.3809(2) 0.0302 1.0000 Uani
C31 0.3836(3) 0.1027(2) 0.2375(2) 0.0273 1.0000 Uani
C32 0.3289(3) 0.1952(3) 0.1848(2) 0.0304 1.0000 Uani
C33 0.3658(3) 0.2886(2) 0.1612(2) 0.0335 1.0000 Uani
C34 0.4611(3) 0.2914(3) 0.1935(2) 0.0366 1.0000 Uani
C35 0.5183(4) 0.2019(3) 0.2472(3) 0.0422 1.0000 Uani
C36 0.4800(3) 0.1097(3) 0.2678(2) 0.0370 1.0000 Uani
C41 0.3282(3) -0.0337(2) 0.1701(2) 0.0305 1.0000 Uani
C42 0.2262(3) -0.0294(3) 0.1406(2) 0.0368 1.0000 Uani
C43 0.2298(4) -0.0607(3) 0.0655(3) 0.0482 1.0000 Uani
C44 0.3400(5) -0.1014(3) 0.0177(2) 0.0484 1.0000 Uani
C45 0.4435(4) -0.1076(3) 0.0449(2) 0.0432 1.0000 Uani
C46 0.4358(4) -0.0725(3) 0.1186(2) 0.0358 1.0000 Uani
C51 0.4216(3) -0.2695(2) 0.4404(2) 0.0263 1.0000 Uani
C52 0.5123(3) -0.2541(2) 0.4715(2) 0.0289 1.0000 Uani
C53 0.5538(3) -0.3144(3) 0.5466(2) 0.0328 1.0000 Uani
C54 0.5060(3) -0.3976(3) 0.5957(2) 0.0341 1.0000 Uani
C55 0.4170(3) -0.4179(2) 0.5675(2) 0.0315 1.0000 Uani
C56 0.3784(3) -0.3559(2) 0.4921(2) 0.0281 1.0000 Uani
C61 0.4015(3) -0.2714(2) 0.2810(2) 0.0273 1.0000 Uani
C62 0.5215(3) -0.3025(2) 0.2464(2) 0.0337 1.0000 Uani
C63 0.5652(3) -0.3533(3) 0.1776(3) 0.0404 1.0000 Uani
C64 0.4851(4) -0.3755(3) 0.1413(2) 0.0419 1.0000 Uani
C65 0.3650(4) -0.3492(3) 0.1755(2) 0.0364 1.0000 Uani
C66 0.3247(3) -0.2988(2) 0.2442(2) 0.0294 1.0000 Uani
C81 -0.0639(6) -0.4082(5) 0.4810(3) 0.0674 1.0000 Uani
C82 0.0470(6) -0.4289(4) 0.4685(3) 0.0595 1.0000 Uani
C83 0.1099(6) -0.5203(6) 0.4876(4) 0.0735 1.0000 Uani
C84 -0.0943(5) -0.4328(5) -0.0045(5) 0.0731 1.0000 Uani
C85 -0.0510(6) -0.4588(7) 0.0614(4) 0.0823 1.0000 Uani
C86 0.0424(7) -0.5233(6) 0.0653(4) 0.0771 1.0000 Uani
C200 0.8196(13) -0.0928(8) 0.1901(7) 0.1617 1.0000 Uani
B1 0.1659(3) -0.0601(3) 0.3626(2) 0.0235 1.0000 Uani
B2 0.3600(3) -0.1998(3) 0.3547(2) 0.0259 1.0000 Uani
B3 0.3289(3) -0.0011(3) 0.2603(2) 0.0269 1.0000 Uani
H11 0.0696 -0.2487 -0.2015 0.0600 1.0000 Uiso
H21 -0.0177 -0.1743 -0.0627 0.0600 1.0000 Uiso
H31 0.1305 -0.2705 0.0444 0.0600 1.0000 Uiso
H41 0.3088 -0.4012 -0.0266 0.0600 1.0000 Uiso
H51 0.2714 -0.3889 -0.1789 0.0600 1.0000 Uiso
H111 0.1111 -0.6994 0.3232 0.0600 1.0000 Uiso
H121 -0.1187 -0.6234 0.3378 0.0600 1.0000 Uiso
H131 -0.1661 -0.4180 0.2840 0.0600 1.0000 Uiso
H141 0.0364 -0.3674 0.2374 0.0600 1.0000 Uiso
H151 0.2067 -0.5393 0.2604 0.0600 1.0000 Uiso
H811 -0.1139 -0.3309 0.4640 0.0600 1.0000 Uiso
H821 0.0877 -0.3702 0.4427 0.0600 1.0000 Uiso
H831 0.2011 -0.5354 0.4766 0.0600 1.0000 Uiso
H841 -0.1728 -0.3757 -0.0085 0.0600 1.0000 Uiso
H851 -0.0939 -0.4247 0.1116 0.0600 1.0000 Uiso
H861 0.0797 -0.5419 0.1189 0.0600 1.0000 Uiso
H2001 0.8584 -0.0357 0.1579 0.0600 1.0000 Uiso
H2002 0.7327 -0.0655 0.2032 0.0600 1.0000 Uiso

loop_
_atom_site_aniso_label
_atom_site_aniso_U_11
_atom_site_aniso_U_22
_atom_site_aniso_U_33
_atom_site_aniso_U_23
_atom_site_aniso_U_13
_atom_site_aniso_U_12
Ni1 0.0559(3) 0.0462(3) 0.0265(2) -0.01548(18) -0.0030(2) -0.0218(2)
Ni2 0.0453(3) 0.0506(3) 0.0378(3) -0.0023(2) -0.0107(2) -0.0114(2)
Cl1 0.0938(11) 0.092(1) 0.0721(8) -0.0251(8) -0.0138(8) -0.0212(9)
Cl2 0.190(3) 0.183(3) 0.1247(18) -0.0752(19) -0.0895(18) 0.001(2)
F22 0.0365(11) 0.0257(9) 0.0631(14) -0.0088(9) 0.0080(11) -0.0114(9)
F23 0.0401(12) 0.0487(13) 0.0812(17) -0.0231(12) 0.0175(13) -0.0286(11)
F24 0.023(1) 0.0687(15) 0.0755(17) -0.0371(14) 0.0052(11) -0.0103(11)
F25 0.0314(11) 0.0482(12) 0.0517(13) -0.0142(11) -0.009(1) 0.012(1)
F26 0.0343(11) 0.0309(9) 0.039(1) 0.0027(8) -0.0005(9) -0.0006(9)
F32 0.0371(12) 0.0354(11) 0.0621(14) 0.0038(9) -0.0238(11) -0.0099(9)
F33 0.0454(13) 0.030(1) 0.0644(14) 0.007(1) -0.0145(12) -0.009(1)
F34 0.0615(16) 0.0368(12) 0.0737(16) -0.0024(11) -0.0142(13) -0.0282(12)
F35 0.086(2) 0.0664(17) 0.096(2) 0.0176(15) -0.0578(18) -0.0507(17)
F36 0.0667(17) 0.0456(13) 0.0837(18) 0.0234(12) -0.0496(15) -0.0309(13)
F42 0.0375(12) 0.0554(13) 0.0551(13) -0.0203(11) -0.0160(11) -0.006(1)
F43 0.0783(19) 0.0648(17) 0.0668(16) -0.0199(13) -0.0376(15) -0.0166(15)
F44 0.114(2) 0.0632(16) 0.0408(12) -0.0231(12) -0.0098(15) -0.0340(17)
F45 0.0771(18) 0.0493(13) 0.0414(12) -0.0186(11) 0.0209(13) -0.0196(13)
F46 0.0346(11) 0.0473(12) 0.0440(11) -0.0116(9) 0.004(1) -0.013(1)
F52 0.0347(11) 0.035(1) 0.0438(11) 0.0063(8) -0.0137(9) -0.0182(9)
F53 0.0513(14) 0.0450(12) 0.0553(13) 0.001(1) -0.0287(12) -0.0183(11)
F54 0.0629(15) 0.0437(12) 0.0423(11) 0.0100(9) -0.0254(11) -0.0139(11)
F55 0.0483(13) 0.034(1) 0.0484(12) 0.0106(9) -0.0088(11) -0.019(1)
F56 0.0364(11) 0.033(1) 0.0508(12) 0.0014(9) -0.012(1) -0.0184(9)
F62 0.024(1) 0.0385(11) 0.0559(13) -0.012(1) -0.001(1) -0.0064(9)
F63 0.0403(13) 0.0570(14) 0.0769(18) -0.0304(14) 0.0227(14) -0.0060(12)
F64 0.090(2) 0.0404(12) 0.0387(11) -0.020(1) 0.0154(13) -0.0159(13)
F65 0.0709(16) 0.0555(14) 0.0408(11) -0.017(1) -0.0152(12) -0.0227(13)
F66 0.029(1) 0.0587(13) 0.0468(12) -0.024(1) -0.0040(9) -0.014(1)
O1 0.0234(11) 0.025(1) 0.0323(11) -0.0048(8) -0.0023(9) -0.0048(9)
O2 0.022(1) 0.023(1) 0.0308(11) -0.0056(8) -0.0021(9) -0.0050(9)
O3 0.024(1) 0.022(1) 0.028(1) -0.0016(8) -0.0021(9) -0.0063(9)
C1 0.101(5) 0.085(4) 0.051(3) 0.029(3) -0.030(3) -0.052(4)
C2 0.070(3) 0.047(2) 0.077(3) 0.005(2) -0.024(3) -0.005(2)
C3 0.060(3) 0.049(2) 0.058(3) -0.008(2) -0.017(2) -0.011(2)
C4 0.047(2) 0.059(3) 0.062(3) -0.013(2) -0.010(2) -0.016(2)
C5 0.080(4) 0.071(3) 0.054(3) -0.012(2) -0.002(3) -0.034(3)
C11 0.079(3) 0.051(2) 0.0330(18) -0.0202(17) -0.002(2) -0.022(2)
C12 0.071(3) 0.063(3) 0.0347(19) -0.0187(18) -0.005(2) -0.033(2)
C13 0.069(3) 0.070(3) 0.0359(19) -0.0203(19) -0.012(2) -0.023(2)
C14 0.077(3) 0.053(2) 0.0273(16) -0.0103(16) -0.0061(19) -0.028(2)
C15 0.063(3) 0.065(3) 0.0286(17) -0.0196(17) 0.0068(19) -0.028(2)
C21 0.0247(15) 0.0282(14) 0.0262(14) -0.0115(11) -0.0036(13) -0.0062(12)
C22 0.0279(16) 0.0286(15) 0.0413(17) -0.0158(13) -0.0042(15) -0.0071(13)
C23 0.0334(17) 0.0403(19) 0.049(2) -0.0230(16) 0.0055(17) -0.0200(16)
C24 0.0185(14) 0.053(2) 0.049(2) -0.0284(17) -0.0011(15) -0.0088(15)
C25 0.0252(16) 0.0427(18) 0.0340(17) -0.0176(14) -0.0083(14) 0.0014(14)
C26 0.0269(16) 0.0374(17) 0.0274(15) -0.0131(13) -0.0013(14) -0.0074(14)
C31 0.0264(15) 0.0269(14) 0.0260(14) -0.0053(11) -0.0002(13) -0.0073(13)
C32 0.0245(15) 0.0326(16) 0.0334(16) -0.0091(13) -0.0017(14) -0.0075(13)
C33 0.0354(18) 0.0228(14) 0.0346(16) -0.0019(12) -0.0006(15) -0.0052(14)
C34 0.0392(19) 0.0288(16) 0.0421(18) -0.0056(14) 0.0004(16) -0.0166(15)
C35 0.042(2) 0.045(2) 0.047(2) -0.0023(16) -0.0140(18) -0.0241(18)
C36 0.0392(19) 0.0328(17) 0.0397(18) 0.0030(14) -0.0147(16) -0.0145(16)
C41 0.0377(18) 0.0234(14) 0.0283(15) -0.0001(11) -0.0062(14) -0.0096(13)
C42 0.041(2) 0.0305(16) 0.0386(18) -0.0075(14) -0.0099(16) -0.0072(15)
C43 0.069(3) 0.038(2) 0.045(2) -0.0055(16) -0.027(2) -0.015(2)
C44 0.083(3) 0.0351(18) 0.0293(17) -0.0055(14) -0.010(2) -0.021(2)
C45 0.063(3) 0.0307(17) 0.0312(17) -0.0063(14) 0.0060(19) -0.0172(18)
C46 0.043(2) 0.0302(16) 0.0307(16) -0.0017(13) -0.0035(16) -0.0119(15)
C51 0.0225(14) 0.0224(13) 0.0302(15) -0.0048(11) -0.0011(13) -0.0042(12)
C52 0.0275(16) 0.0248(14) 0.0328(15) -0.0021(12) -0.0041(14) -0.0090(13)
C53 0.0324(17) 0.0312(16) 0.0358(17) -0.0051(13) -0.0089(15) -0.0094(14)
C54 0.0376(19) 0.0277(15) 0.0303(16) 0.0003(12) -0.0114(15) -0.0015(14)
C55 0.0339(17) 0.0205(14) 0.0328(16) 0.0009(12) -0.0008(15) -0.0069(13)
C56 0.0255(15) 0.0229(14) 0.0342(16) -0.0053(12) -0.0035(14) -0.0059(13)
C61 0.0256(15) 0.0215(13) 0.0300(15) -0.0017(11) -0.0015(13) -0.0056(12)
C62 0.0299(17) 0.0240(15) 0.0419(18) -0.0051(13) -0.0007(16) -0.0059(14)
C63 0.0349(19) 0.0273(16) 0.046(2) -0.0101(15) 0.0133(18) -0.0045(15)
C64 0.061(2) 0.0242(15) 0.0321(17) -0.0077(13) 0.0071(18) -0.0095(17)
C65 0.053(2) 0.0266(15) 0.0311(16) -0.0041(13) -0.0090(17) -0.0129(16)
C66 0.0311(16) 0.0257(14) 0.0276(15) -0.0021(12) -0.0040(14) -0.0064(13)
C81 0.075(4) 0.081(4) 0.054(3) -0.033(3) -0.020(3) -0.007(3)
C82 0.087(4) 0.064(3) 0.041(2) -0.022(2) -0.006(2) -0.034(3)
C83 0.079(4) 0.097(5) 0.060(3) -0.045(3) -0.011(3) -0.020(4)
C84 0.055(3) 0.060(3) 0.107(5) -0.019(3) -0.029(3) -0.009(3)
C85 0.069(4) 0.119(6) 0.077(4) -0.040(4) 0.005(4) -0.047(4)
C86 0.083(5) 0.104(5) 0.052(3) -0.001(3) -0.014(3) -0.048(4)
C200 0.227(13) 0.117(7) 0.131(7) -0.060(6) -0.105(8) 0.053(7)
B1 0.0218(15) 0.0283(16) 0.0226(15) -0.0092(12) -0.0033(13) -0.0067(13)
B2 0.0224(16) 0.0216(15) 0.0310(17) -0.0033(13) -0.0002(15) -0.0077(13)
B3 0.0260(17) 0.0227(15) 0.0294(16) -0.0028(13) -0.0043(15) -0.0060(14)

loop_
_atom_type_symbol
_atom_type_scat_dispersion_real
_atom_type_scat_dispersion_imag
_atom_type_scat_Cromer_Mann_a1
_atom_type_scat_Cromer_Mann_b1
_atom_type_scat_Cromer_Mann_a2
_atom_type_scat_Cromer_Mann_b2
_atom_type_scat_Cromer_Mann_a3
_atom_type_scat_Cromer_Mann_b3
_atom_type_scat_Cromer_Mann_a4
_atom_type_scat_Cromer_Mann_b4
_atom_type_scat_Cromer_Mann_c
_atom_type_scat_source
'Ni  ' 0.2850 1.1130 12.8376 3.8785 7.2920 0.2565 4.4438 12.1763 2.3800 66.3421 1.0341 International_Tables_Vol_IV_Table_2.2B
'C   ' 0.0020 0.0020 2.3100 20.8439 1.0200 10.2075 1.5886 0.5687 0.8650 51.6512 0.2156 International_Tables_Vol_IV_Table_2.2B
'H   ' 0.0000 0.0000 0.4930 10.5109 0.3229 26.1257 0.1402 3.1424 0.0408 57.7997 0.0030 International_Tables_Vol_IV_Table_2.2B
'B   ' 0.0000 0.0010 2.0545 23.2185 1.3326 1.0210 1.0979 60.3498 0.7068 0.1403 -0.1932 International_Tables_Vol_IV_Table_2.2B
'O   ' 0.0080 0.0060 3.0485 13.2771 2.2868 5.7011 1.5463 0.3239 0.8670 32.9089 0.2508 International_Tables_Vol_IV_Table_2.2B
'F   ' 0.0140 0.0100 3.5392 10.2825 2.6412 4.2944 1.5170 0.2615 1.0243 26.1476 0.2776 International_Tables_Vol_IV_Table_2.2B
'Cl  ' 0.1320 0.1590 11.4604 0.0104 7.1964 1.1662 6.2556 18.5194 1.6455 47.7784 -9.5574 International_Tables_Vol_IV_Table_2.2B

loop_
_geom_angle_atom_site_label_1
_geom_angle_site_symmetry_1
_geom_angle_atom_site_label_2
_geom_angle_atom_site_label_3
_geom_angle_site_symmetry_3
_geom_angle
_geom_angle_publ_flag
C11 . Ni1 C12 . 38.85(19) yes
C11 . Ni1 C13 . 65.44(18) yes
C12 . Ni1 C13 . 39.08(18) yes
C11 . Ni1 C14 . 65.68(16) yes
C12 . Ni1 C14 . 65.71(16) yes
C13 . Ni1 C14 . 39.32(18) yes
C11 . Ni1 C15 . 39.50(16) yes
C12 . Ni1 C15 . 65.52(16) yes
C13 . Ni1 C15 . 65.34(19) yes
C14 . Ni1 C15 . 38.69(19) yes
C11 . Ni1 C81 . 177.5(2) yes
C12 . Ni1 C81 . 138.8(2) yes
C13 . Ni1 C81 . 113.1(2) yes
C14 . Ni1 C81 . 114.6(2) yes
C15 . Ni1 C81 . 142.2(2) yes
C11 . Ni1 C81 2_546 111.89(19) yes
C12 . Ni1 C81 2_546 128.9(2) yes
C13 . Ni1 C81 2_546 164.0(2) yes
C14 . Ni1 C81 2_546 155.8(2) yes
C15 . Ni1 C81 2_546 123.6(2) yes
C11 . Ni1 C82 . 149.2(2) yes
C12 . Ni1 C82 . 170.6(2) yes
C13 . Ni1 C82 . 132.9(2) yes
C14 . Ni1 C82 . 111.08(17) yes
C15 . Ni1 C82 . 118.07(18) yes
C11 . Ni1 C82 2_546 121.73(17) yes
C12 . Ni1 C82 2_546 114.13(16) yes
C13 . Ni1 C82 2_546 133.5(2) yes
C14 . Ni1 C82 2_546 169.0(2) yes
C15 . Ni1 C82 2_546 152.2(2) yes
C11 . Ni1 C83 . 122.7(2) yes
C12 . Ni1 C83 . 156.0(2) yes
C13 . Ni1 C83 . 163.3(2) yes
C14 . Ni1 C83 . 127.3(2) yes
C15 . Ni1 C83 . 110.6(2) yes
C11 . Ni1 C83 2_546 146.4(2) yes
C12 . Ni1 C83 2_546 117.9(2) yes
C13 . Ni1 C83 2_546 113.7(2) yes
C14 . Ni1 C83 2_546 136.7(2) yes
C15 . Ni1 C83 2_546 173.8(2) yes
C81 . Ni1 C81 2_546 68.9(3) yes
C81 . Ni1 C82 . 33.2(2) yes
C81 2_546 Ni1 C82 . 57.6(2) yes
C81 . Ni1 C82 2_546 57.6(2) yes
C81 2_546 Ni1 C82 2_546 33.0(2) yes
C82 . Ni1 C82 2_546 67.2(2) yes
C81 . Ni1 C83 . 59.3(2) yes
C81 2_546 Ni1 C83 . 31.7(2) yes
C82 . Ni1 C83 . 32.9(2) yes
C82 2_546 Ni1 C83 . 57.4(2) yes
C81 . Ni1 C83 2_546 31.8(2) yes
C81 2_546 Ni1 C83 2_546 59.0(2) yes
C82 . Ni1 C83 2_546 57.7(2) yes
C82 2_546 Ni1 C83 2_546 32.7(2) yes
C83 . Ni1 C83 2_546 68.5(3) yes
C1 . Ni2 C2 . 39.1(2) yes
C1 . Ni2 C3 . 64.8(2) yes
C2 . Ni2 C3 . 38.8(2) yes
C1 . Ni2 C4 . 65.1(2) yes
C2 . Ni2 C4 . 65.4(2) yes
C3 . Ni2 C4 . 38.63(18) yes
C1 . Ni2 C5 . 38.7(3) yes
C2 . Ni2 C5 . 65.5(2) yes
C3 . Ni2 C5 . 64.93(19) yes
C4 . Ni2 C5 . 39.1(2) yes
C1 . Ni2 C84 . 121.4(3) yes
C2 . Ni2 C84 . 111.9(2) yes
C3 . Ni2 C84 . 131.5(2) yes
C4 . Ni2 C84 . 167.3(2) yes
C5 . Ni2 C84 . 152.7(3) yes
C1 . Ni2 C84 2_545 147.6(3) yes
C2 . Ni2 C84 2_545 172.9(2) yes
C3 . Ni2 C84 2_545 135.9(2) yes
C4 . Ni2 C84 2_545 113.4(2) yes
C5 . Ni2 C84 2_545 118.5(2) yes
C1 . Ni2 C85 . 147.2(3) yes
C2 . Ni2 C85 . 117.7(3) yes
C3 . Ni2 C85 . 113.6(2) yes
C4 . Ni2 C85 . 135.9(2) yes
C5 . Ni2 C85 . 173.6(3) yes
C1 . Ni2 C85 2_545 121.6(3) yes
C2 . Ni2 C85 2_545 153.6(3) yes
C3 . Ni2 C85 2_545 166.3(3) yes
C4 . Ni2 C85 2_545 130.2(2) yes
C5 . Ni2 C85 2_545 111.5(2) yes
C1 . Ni2 C86 . 178.9(3) yes
C2 . Ni2 C86 . 140.2(3) yes
C3 . Ni2 C86 . 115.2(2) yes
C4 . Ni2 C86 . 115.6(2) yes
C5 . Ni2 C86 . 142.4(3) yes
C1 . Ni2 C86 2_545 111.8(2) yes
C2 . Ni2 C86 2_545 126.9(3) yes
C3 . Ni2 C86 2_545 161.7(3) yes
C4 . Ni2 C86 2_545 158.5(3) yes
C5 . Ni2 C86 2_545 124.8(2) yes
C84 . Ni2 C84 2_545 67.6(3) yes
C84 . Ni2 C85 . 32.9(3) yes
C84 2_545 Ni2 C85 . 57.7(3) yes
C84 . Ni2 C85 2_545 57.8(2) yes
C84 2_545 Ni2 C85 2_545 32.5(3) yes
C85 . Ni2 C85 2_545 68.3(3) yes
C84 . Ni2 C86 . 57.6(3) yes
C84 2_545 Ni2 C86 . 33.1(2) yes
C85 . Ni2 C86 . 31.7(3) yes
C85 2_545 Ni2 C86 . 58.7(2) yes
C84 . Ni2 C86 2_545 33.1(2) yes
C84 2_545 Ni2 C86 2_545 56.7(2) yes
C85 . Ni2 C86 2_545 58.5(2) yes
C85 2_545 Ni2 C86 2_545 31.3(3) yes
C86 . Ni2 C86 2_545 67.8(3) yes
B1 . O1 B3 . 119.5(2) yes
B1 . O2 B2 . 125.7(2) yes
B2 . O3 B3 . 117.4(2) yes
Ni2 . C1 C2 . 71.1(3) yes
Ni2 . C1 C5 . 70.6(3) yes
C2 . C1 C5 . 108.8(5) yes
Ni2 . C1 H11 . 123.7(4) no
C2 . C1 H11 . 125.0(7) no
C5 . C1 H11 . 126.3(7) no
Ni2 . C2 C1 . 69.8(3) yes
Ni2 . C2 C3 . 70.4(3) yes
C1 . C2 C3 . 106.6(5) yes
Ni2 . C2 H21 . 125.0(4) no
C1 . C2 H21 . 127.4(6) no
C3 . C2 H21 . 126.1(6) no
Ni2 . C3 C2 . 70.8(3) yes
Ni2 . C3 C4 . 70.6(2) yes
C2 . C3 C4 . 109.2(4) yes
Ni2 . C3 H31 . 123.8(4) no
C2 . C3 H31 . 125.6(5) no
C4 . C3 H31 . 125.2(5) no
Ni2 . C4 C3 . 70.7(3) yes
Ni2 . C4 C5 . 70.1(3) yes
C3 . C4 C5 . 107.5(5) yes
Ni2 . C4 H41 . 124.8(4) no
C3 . C4 H41 . 126.2(5) no
C5 . C4 H41 . 126.3(5) no
Ni2 . C5 C1 . 70.6(3) yes
Ni2 . C5 C4 . 70.8(3) yes
C1 . C5 C4 . 108.0(5) yes
Ni2 . C5 H51 . 123.9(4) no
C1 . C5 H51 . 126.4(6) no
C4 . C5 H51 . 125.6(6) no
Ni1 . C11 C12 . 70.2(2) yes
Ni1 . C11 C15 . 69.8(2) yes
C12 . C11 C15 . 107.2(4) yes
Ni1 . C11 H111 . 125.2(3) no
C12 . C11 H111 . 126.2(4) no
C15 . C11 H111 . 126.5(5) no
Ni1 . C12 C11 . 71.0(2) yes
Ni1 . C12 C13 . 70.3(2) yes
C11 . C12 C13 . 108.4(4) yes
Ni1 . C12 H121 . 124.7(3) no
C11 . C12 H121 . 125.5(5) no
C13 . C12 H121 . 126.2(5) no
Ni1 . C13 C12 . 70.7(2) yes
Ni1 . C13 C14 . 70.2(2) yes
C12 . C13 C14 . 107.9(4) yes
Ni1 . C13 H131 . 124.5(3) no
C12 . C13 H131 . 126.2(5) no
C14 . C13 H131 . 125.8(5) no
Ni1 . C14 C13 . 70.5(2) yes
Ni1 . C14 C15 . 71.0(2) yes
C13 . C14 C15 . 108.1(4) yes
Ni1 . C14 H141 . 124.3(3) no
C13 . C14 H141 . 126.1(5) no
C15 . C14 H141 . 125.7(5) no
Ni1 . C15 C11 . 70.7(2) yes
Ni1 . C15 C14 . 70.3(2) yes
C11 . C15 C14 . 108.3(4) yes
Ni1 . C15 H151 . 124.9(3) no
C11 . C15 H151 . 125.7(5) no
C14 . C15 H151 . 125.9(4) no
C22 . C21 C26 . 114.4(3) yes
C22 . C21 B1 . 123.2(3) yes
C26 . C21 B1 . 122.5(3) yes
F22 . C22 C21 . 120.5(3) yes
F22 . C22 C23 . 116.0(3) yes
C21 . C22 C23 . 123.6(3) yes
F23 . C23 C22 . 120.3(3) yes
F23 . C23 C24 . 120.2(3) yes
C22 . C23 C24 . 119.5(3) yes
F24 . C24 C23 . 119.9(3) yes
F24 . C24 C25 . 121.0(3) yes
C23 . C24 C25 . 119.1(3) yes
F25 . C25 C24 . 120.4(3) yes
F25 . C25 C26 . 120.2(3) yes
C24 . C25 C26 . 119.4(3) yes
F26 . C26 C21 . 121.1(3) yes
F26 . C26 C25 . 114.9(3) yes
C21 . C26 C25 . 123.9(3) yes
C32 . C31 C36 . 114.2(3) yes
C32 . C31 B3 . 118.6(3) yes
C36 . C31 B3 . 127.2(3) yes
F32 . C32 C31 . 120.6(3) yes
F32 . C32 C33 . 115.2(3) yes
C31 . C32 C33 . 124.2(3) yes
F33 . C33 C32 . 122.0(3) yes
F33 . C33 C34 . 118.9(3) yes
C32 . C33 C34 . 119.2(3) yes
F34 . C34 C33 . 120.2(3) yes
F34 . C34 C35 . 120.6(3) yes
C33 . C34 C35 . 119.2(3) yes
F35 . C35 C34 . 120.2(3) yes
F35 . C35 C36 . 120.1(4) yes
C34 . C35 C36 . 119.8(3) yes
F36 . C36 C31 . 120.1(3) yes
F36 . C36 C35 . 116.4(3) yes
C31 . C36 C35 . 123.4(3) yes
C42 . C41 C46 . 114.5(3) yes
C42 . C41 B3 . 125.4(3) yes
C46 . C41 B3 . 120.1(3) yes
F42 . C42 C41 . 121.4(3) yes
F42 . C42 C43 . 115.1(3) yes
C41 . C42 C43 . 123.5(4) yes
F43 . C43 C42 . 120.5(4) yes
F43 . C43 C44 . 120.0(3) yes
C42 . C43 C44 . 119.5(4) yes
F44 . C44 C43 . 120.4(4) yes
F44 . C44 C45 . 120.7(4) yes
C43 . C44 C45 . 118.9(3) yes
F45 . C45 C44 . 119.6(3) yes
F45 . C45 C46 . 120.7(4) yes
C44 . C45 C46 . 119.7(4) yes
F46 . C46 C41 . 119.6(3) yes
F46 . C46 C45 . 116.6(3) yes
C41 . C46 C45 . 123.8(4) yes
C52 . C51 C56 . 113.1(3) yes
C52 . C51 B2 . 128.8(3) yes
C56 . C51 B2 . 118.1(3) yes
F52 . C52 C51 . 119.9(3) yes
F52 . C52 C53 . 115.8(3) yes
C51 . C52 C53 . 124.3(3) yes
F53 . C53 C52 . 121.1(3) yes
F53 . C53 C54 . 119.0(3) yes
C52 . C53 C54 . 119.9(3) yes
F54 . C54 C53 . 120.4(3) yes
F54 . C54 C55 . 121.0(3) yes
C53 . C54 C55 . 118.6(3) yes
F55 . C55 C54 . 119.7(3) yes
F55 . C55 C56 . 120.6(3) yes
C54 . C55 C56 . 119.7(3) yes
F56 . C56 C51 . 118.8(3) yes
F56 . C56 C55 . 116.8(3) yes
C51 . C56 C55 . 124.5(3) yes
C62 . C61 C66 . 114.8(3) yes
C62 . C61 B2 . 119.2(3) yes
C66 . C61 B2 . 125.9(3) yes
F62 . C62 C61 . 119.9(3) yes
F62 . C62 C63 . 116.0(3) yes
C61 . C62 C63 . 124.0(3) yes
F63 . C63 C62 . 120.8(4) yes
F63 . C63 C64 . 120.2(3) yes
C62 . C63 C64 . 119.0(3) yes
F64 . C64 C63 . 120.1(4) yes
F64 . C64 C65 . 120.8(4) yes
C63 . C64 C65 . 119.1(3) yes
F65 . C65 C64 . 119.7(3) yes
F65 . C65 C66 . 120.0(3) yes
C64 . C65 C66 . 120.3(3) yes
F66 . C66 C61 . 121.1(3) yes
F66 . C66 C65 . 116.2(3) yes
C61 . C66 C65 . 122.7(3) yes
Ni1 . C81 Ni1 2_546 111.1(3) yes
Ni1 . C81 C82 . 72.3(3) yes
Ni1 2_546 C81 C82 . 72.6(3) yes
Ni1 . C81 C83 2_546 74.3(3) yes
Ni1 2_546 C81 C83 2_546 73.5(4) yes
C82 . C81 C83 2_546 118.5(6) yes
Ni1 . C81 H811 . 123.8(4) no
Ni1 2_546 C81 H811 . 125.0(3) no
C82 . C81 H811 . 119.9(7) no
C83 2_546 C81 H811 . 121.6(7) no
Ni1 . C82 Ni1 2_546 112.8(2) yes
Ni1 . C82 C81 . 74.5(3) yes
Ni1 2_546 C82 C81 . 74.4(3) yes
Ni1 . C82 C83 . 74.7(3) yes
Ni1 2_546 C82 C83 . 74.1(3) yes
C81 . C82 C83 . 121.8(5) yes
Ni1 . C82 H821 . 123.6(3) no
Ni1 2_546 C82 H821 . 123.5(3) no
C81 . C82 H821 . 120.0(7) no
C83 . C82 H821 . 118.2(7) no
Ni1 . C83 Ni1 2_546 111.5(3) yes
Ni1 . C83 C81 2_546 74.8(3) yes
Ni1 2_546 C83 C81 2_546 73.9(4) yes
Ni1 . C83 C82 . 72.4(3) yes
Ni1 2_546 C83 C82 . 73.2(3) yes
C81 2_546 C83 C82 . 119.7(6) yes
Ni1 . C83 H831 . 124.0(4) no
Ni1 2_546 C83 H831 . 124.5(4) no
C81 2_546 C83 H831 . 119.9(7) no
C82 . C83 H831 . 120.3(7) no
Ni2 . C84 Ni2 2_545 112.4(3) yes
Ni2 . C84 C85 . 74.1(4) yes
Ni2 2_545 C84 C85 . 74.1(5) yes
Ni2 . C84 C86 2_545 75.0(4) yes
Ni2 2_545 C84 C86 2_545 72.2(4) yes
C85 . C84 C86 2_545 119.9(6) yes
Ni2 . C84 H841 . 122.5(4) no
Ni2 2_545 C84 H841 . 125.1(4) no
C85 . C84 H841 . 119.4(7) no
C86 2_545 C84 H841 . 120.8(7) no
Ni2 . C85 Ni2 2_545 111.7(3) yes
Ni2 . C85 C84 . 73.0(4) yes
Ni2 2_545 C85 C84 . 73.4(4) yes
Ni2 . C85 C86 . 73.6(4) yes
Ni2 2_545 C85 C86 . 74.3(5) yes
C84 . C85 C86 . 119.6(7) yes
Ni2 . C85 H851 . 124.0(5) no
Ni2 2_545 C85 H851 . 124.3(5) no
C84 . C85 H851 . 120.2(9) no
C86 . C85 H851 . 120.2(8) no
Ni2 . C86 Ni2 2_545 112.2(3) yes
Ni2 . C86 C84 2_545 74.7(4) yes
Ni2 2_545 C86 C84 2_545 72.0(4) yes
Ni2 . C86 C85 . 74.7(5) yes
Ni2 2_545 C86 C85 . 74.4(4) yes
C84 2_545 C86 C85 . 120.5(6) yes
Ni2 . C86 H861 . 121.8(4) no
Ni2 2_545 C86 H861 . 126.0(4) no
C84 2_545 C86 H861 . 120.3(8) no
C85 . C86 H861 . 119.1(8) no
Cl1 . C200 Cl2 . 118.9(6) yes
Cl1 . C200 H2001 . 106.2(8) no
Cl2 . C200 H2001 . 106.3(9) no
Cl1 . C200 H2002 . 106.6(9) no
Cl2 . C200 H2002 . 107.2(9) no
H2001 . C200 H2002 . 111.7(10) no
O1 . B1 O2 . 123.8(3) yes
O1 . B1 C21 . 117.0(3) yes
O2 . B1 C21 . 119.1(3) yes
O2 . B2 O3 . 108.0(2) yes
O2 . B2 C51 . 109.9(2) yes
O3 . B2 C51 . 109.8(2) yes
O2 . B2 C61 . 114.2(3) yes
O3 . B2 C61 . 105.6(2) yes
C51 . B2 C61 . 109.2(2) yes
O1 . B3 O3 . 107.6(2) yes
O1 . B3 C31 . 109.3(2) yes
O3 . B3 C31 . 110.6(2) yes
O1 . B3 C41 . 113.1(3) yes
O3 . B3 C41 . 105.9(2) yes
C31 . B3 C41 . 110.2(3) yes

loop_
_geom_bond_atom_site_label_1
_geom_bond_atom_site_label_2
_geom_bond_site_symmetry_2
_geom_bond_distance
_geom_bond_publ_flag
Ni1 C11 . 2.133(3) yes
Ni1 C12 . 2.122(4) yes
Ni1 C13 . 2.117(4) yes
Ni1 C14 . 2.112(4) yes
Ni1 C15 . 2.122(4) yes
Ni1 C81 . 2.169(5) yes
Ni1 C81 2_546 2.185(5) yes
Ni1 C82 . 2.145(4) yes
Ni1 C82 2_546 2.165(5) yes
Ni1 C83 . 2.170(5) yes
Ni1 C83 2_546 2.174(5) yes
Ni2 C1 . 2.113(5) yes
Ni2 C2 . 2.130(5) yes
Ni2 C3 . 2.124(4) yes
Ni2 C4 . 2.123(4) yes
Ni2 C5 . 2.114(5) yes
Ni2 C84 . 2.148(6) yes
Ni2 C84 2_545 2.177(6) yes
Ni2 C85 . 2.160(6) yes
Ni2 C85 2_545 2.184(6) yes
Ni2 C86 . 2.148(6) yes
Ni2 C86 2_545 2.182(6) yes
Cl1 C200 . 1.679(8) yes
Cl2 C200 . 1.65(1) yes
F22 C22 . 1.352(4) yes
F23 C23 . 1.341(4) yes
F24 C24 . 1.336(4) yes
F25 C25 . 1.340(4) yes
F26 C26 . 1.345(4) yes
F32 C32 . 1.357(4) yes
F33 C33 . 1.344(4) yes
F34 C34 . 1.335(4) yes
F35 C35 . 1.341(4) yes
F36 C36 . 1.343(4) yes
F42 C42 . 1.348(4) yes
F43 C43 . 1.336(5) yes
F44 C44 . 1.326(4) yes
F45 C45 . 1.343(5) yes
F46 C46 . 1.346(4) yes
F52 C52 . 1.356(3) yes
F53 C53 . 1.345(4) yes
F54 C54 . 1.333(4) yes
F55 C55 . 1.348(4) yes
F56 C56 . 1.354(4) yes
F62 C62 . 1.357(4) yes
F63 C63 . 1.341(4) yes
F64 C64 . 1.344(4) yes
F65 C65 . 1.352(4) yes
F66 C66 . 1.346(4) yes
O1 B1 . 1.349(4) yes
O1 B3 . 1.445(4) yes
O2 B1 . 1.348(4) yes
O2 B2 . 1.438(4) yes
O3 B2 . 1.558(4) yes
O3 B3 . 1.549(4) yes
C1 C2 . 1.421(9) yes
C1 C5 . 1.402(9) yes
C1 H11 . 0.993(5) no
C2 C3 . 1.413(8) yes
C2 H21 . 0.985(6) no
C3 C4 . 1.405(7) yes
C3 H31 . 0.991(5) no
C4 C5 . 1.417(7) yes
C4 H41 . 0.988(5) no
C5 H51 . 0.989(5) no
C11 C12 . 1.415(7) yes
C11 C15 . 1.438(6) yes
C11 H111 . 0.987(5) no
C12 C13 . 1.418(7) yes
C12 H121 . 0.986(4) no
C13 C14 . 1.423(7) yes
C13 H131 . 0.992(5) no
C14 C15 . 1.402(7) yes
C14 H141 . 0.987(4) no
C15 H151 . 0.986(5) no
C21 C22 . 1.395(4) yes
C21 C26 . 1.380(5) yes
C21 B1 . 1.601(4) yes
C22 C23 . 1.377(5) yes
C23 C24 . 1.380(6) yes
C24 C25 . 1.376(5) yes
C25 C26 . 1.382(5) yes
C31 C32 . 1.371(5) yes
C31 C36 . 1.390(5) yes
C31 B3 . 1.641(4) yes
C32 C33 . 1.389(4) yes
C33 C34 . 1.374(5) yes
C34 C35 . 1.365(6) yes
C35 C36 . 1.386(5) yes
C41 C42 . 1.387(5) yes
C41 C46 . 1.384(5) yes
C41 B3 . 1.653(4) yes
C42 C43 . 1.391(5) yes
C43 C44 . 1.384(7) yes
C44 C45 . 1.376(7) yes
C45 C46 . 1.385(5) yes
C51 C52 . 1.388(4) yes
C51 C56 . 1.397(4) yes
C51 B2 . 1.642(5) yes
C52 C53 . 1.373(5) yes
C53 C54 . 1.380(5) yes
C54 C55 . 1.375(5) yes
C55 C56 . 1.370(5) yes
C61 C62 . 1.375(5) yes
C61 C66 . 1.390(5) yes
C61 B2 . 1.641(4) yes
C62 C63 . 1.388(5) yes
C63 C64 . 1.377(6) yes
C64 C65 . 1.369(6) yes
C65 C66 . 1.382(4) yes
C81 C82 . 1.234(8) yes
C81 C83 2_546 1.190(8) yes
C81 H811 . 1.023(6) no
C82 C83 . 1.223(8) yes
C82 H821 . 0.998(5) no
C83 H831 . 1.016(6) no
C84 C85 . 1.22(1) yes
C84 C86 2_545 1.233(9) yes
C84 H841 . 1.008(6) no
C85 C86 . 1.18(1) yes
C85 H851 . 1.002(6) no
C86 H861 . 1.008(6) no
C200 H2001 . 0.982(15) no
C200 H2002 . 0.971(14) no
